data_1511884
loop_
_publ_author_name
'Ladd, Carolyn L.'
'Sustac Roman, Daniela'
'Charette, Andr\'e B.'

_publ_section_title
;
 Silver-promoted, palladium-catalyzed direct arylation of cyclopropanes:
 facile access to spiro 3,3'-cyclopropyl oxindoles.
;
_journal_issue 6
_journal_name_full 'Organic letters'
_journal_page_first 1350
_journal_page_last 1353
_journal_paper_doi 10.1021/ol4003338
_journal_volume 15
_journal_year 2013
_chemical_compound_source 'Synthesized by the authors. See text'
_chemical_formula_moiety 'C17 H14 Cl N O'
_chemical_formula_sum 'C17 H14 Cl N O'
_chemical_formula_weight 283.74
_chemical_name_systematic ?
_space_group_IT_number 33
_symmetry_cell_setting orthorhombic
_symmetry_space_group_name_Hall 'P 2c -2n'
_symmetry_space_group_name_H-M 'P n a 21'
_atom_sites_solution_hydrogens geom
_atom_sites_solution_primary direct
_atom_sites_solution_secondary difmap
_audit_creation_method SHELXL-97
_cell_angle_alpha 90
_cell_angle_beta 90
_cell_angle_gamma 90
_cell_formula_units_Z 4
_cell_length_a 12.5875(8)
_cell_length_b 17.8684(12)
_cell_length_c 6.0173(4)
_cell_measurement_reflns_used 37521
_cell_measurement_temperature 150
_cell_measurement_theta_max 69.35
_cell_measurement_theta_min 3.51
_cell_volume 1353.40(15)
_computing_cell_refinement 'SAINT V7.68A(Bruker AXS, 2009)'
_computing_data_collection 'APEX2  (Bruker AXS, 2009)'
_computing_data_reduction 'SAINT V7.68A(Bruker AXS, 2009)'
_computing_molecular_graphics 'SHELXTL  (Bruker AXS, 2003)'
_computing_publication_material 'UdMX (Maris, 2004)'
_computing_structure_refinement 'SHELXL97 (Sheldrick, 2008)'
_computing_structure_solution 'SHELXS97 (Sheldrick, 2008)'
_diffrn_ambient_temperature 150
_diffrn_detector_area_resol_mean 8.3
_diffrn_measured_fraction_theta_full 0.974
_diffrn_measured_fraction_theta_max 0.974
_diffrn_measurement_device_type 'Bruker Microstar'
_diffrn_measurement_method \w
_diffrn_radiation_monochromator 'Helios optics'
_diffrn_radiation_source 'Rotating Anode'
_diffrn_radiation_type CuK\a
_diffrn_radiation_wavelength 1.54178
_diffrn_reflns_av_R_equivalents 0.039
_diffrn_reflns_av_sigmaI/netI 0.0207
_diffrn_reflns_limit_h_max 15
_diffrn_reflns_limit_h_min -15
_diffrn_reflns_limit_k_max 21
_diffrn_reflns_limit_k_min -21
_diffrn_reflns_limit_l_max 7
_diffrn_reflns_limit_l_min -5
_diffrn_reflns_number 39869
_diffrn_reflns_theta_full 69.70
_diffrn_reflns_theta_max 69.70
_diffrn_reflns_theta_min 4.30
_exptl_absorpt_coefficient_mu 2.440
_exptl_absorpt_correction_T_max 0.6935
_exptl_absorpt_correction_T_min 0.5640
_exptl_absorpt_correction_type multi-scan
_exptl_absorpt_process_details 'Sadabs (Sheldrick, 2008)'
_exptl_crystal_colour Colorless
_exptl_crystal_density_diffrn 1.393
_exptl_crystal_density_method 'not measured'
_exptl_crystal_description BLOCK
_exptl_crystal_F_000 592
_exptl_crystal_size_max 0.25
_exptl_crystal_size_mid 0.15
_exptl_crystal_size_min 0.15
_refine_diff_density_max 0.254
_refine_diff_density_min -0.251
_refine_diff_density_rms 0.045
_refine_ls_abs_structure_details 'Flack, H.D. and Schwarzenbach, D. (1999), 556 Friedel Pairs'
_refine_ls_abs_structure_Flack 0.127(18)
_refine_ls_extinction_method none
_refine_ls_goodness_of_fit_ref 1.080
_refine_ls_hydrogen_treatment constr
_refine_ls_matrix_type full
_refine_ls_number_parameters 183
_refine_ls_number_reflns 1968
_refine_ls_number_restraints 1
_refine_ls_restrained_S_all 1.079
_refine_ls_R_factor_all 0.0299
_refine_ls_R_factor_gt 0.0299
_refine_ls_shift/su_max 0.001
_refine_ls_shift/su_mean 0.000
_refine_ls_structure_factor_coef Fsqd
_refine_ls_weighting_details 'calc w=1/[\s^2^(Fo^2^)+(0.0577P)^2^+0.2414P] where P=(Fo^2^+2Fc^2^)/3'
_refine_ls_weighting_scheme calc
_refine_ls_wR_factor_gt 0.0791
_refine_ls_wR_factor_ref 0.0791
_reflns_number_gt 1968
_reflns_number_total 1968
_reflns_threshold_expression I>2\s(I)
_cod_data_source_file ol4003338_si_002.cif
_cod_data_source_block cha217
_cod_depositor_comments
;
The following automatic conversions were performed:

'_symmetry_cell_setting' value 'Orthorhombic' changed to
'orthorhombic' according to
/home/saulius/struct/CIF-dictionaries/cif_core.dic dictionary named
'cif_core.dic' version 2.4.2 from 2011-04-26.

Automatic conversion script
Id: cif_fix_values 1891 2012-01-12 08:04:46Z andrius 
;
_cod_original_sg_symbol_H-M Pna21
_cod_database_code 1511884

loop_
_symmetry_equiv_pos_as_xyz
'x, y, z'
'-x, -y, z+1/2'
'x+1/2, -y+1/2, z'
'-x+1/2, y+1/2, z+1/2'

loop_
_atom_site_label
_atom_site_type_symbol
_atom_site_fract_x
_atom_site_fract_y
_atom_site_fract_z
_atom_site_U_iso_or_equiv
_atom_site_adp_type
_atom_site_occupancy
_atom_site_symmetry_multiplicity
_atom_site_calc_flag
_atom_site_refinement_flags
Cl1 Cl 0.60520(3) 0.65070(2) 0.38823(11) 0.02882(15) Uani 1 1 d .
O1 O 0.75199(10) 0.26468(6) 1.2928(2) 0.0265(3) Uani 1 1 d .
N2 N 0.92030(11) 0.30862(8) 1.2122(3) 0.0207(3) Uani 1 1 d .
C1 C 0.81344(13) 0.30064(9) 1.1760(3) 0.0203(3) Uani 1 1 d .
C2 C 0.97920(14) 0.26763(9) 1.3801(4) 0.0267(4) Uani 1 1 d .
H2A H 0.9293 0.2422 1.4799 0.040 Uiso 1 1 calc R
H2B H 1.0231 0.3025 1.4658 0.040 Uiso 1 1 calc R
H2C H 1.0249 0.2305 1.3080 0.040 Uiso 1 1 calc R
C3 C 0.96690(14) 0.35182(8) 1.0432(3) 0.0205(4) Uani 1 1 d .
C4 C 1.07294(13) 0.37232(10) 1.0240(4) 0.0245(4) Uani 1 1 d .
H4 H 1.1245 0.3570 1.1299 0.029 Uiso 1 1 calc R
C5 C 1.10014(12) 0.41658(10) 0.8410(4) 0.0270(5) Uani 1 1 d .
H5 H 1.1721 0.4312 0.8215 0.032 Uiso 1 1 calc R
C6 C 1.02498(14) 0.43962(9) 0.6876(4) 0.0267(4) Uani 1 1 d .
H6 H 1.0457 0.4704 0.5662 0.032 Uiso 1 1 calc R
C7 C 0.91855(13) 0.41787(9) 0.7102(3) 0.0222(4) Uani 1 1 d .
H7 H 0.8669 0.4332 0.6045 0.027 Uiso 1 1 calc R
C8 C 0.89014(11) 0.37364(8) 0.8890(4) 0.0196(3) Uani 1 1 d .
C9 C 0.78852(13) 0.34032(9) 0.9636(3) 0.0195(4) Uani 1 1 d .
C10 C 0.67686(11) 0.37197(9) 0.9280(3) 0.0211(4) Uani 1 1 d .
H10 H 0.6276 0.3661 1.0572 0.025 Uiso 1 1 calc R
C11 C 0.70713(12) 0.30120(8) 0.8164(3) 0.0219(4) Uani 1 1 d .
H11A H 0.7187 0.3026 0.6537 0.026 Uiso 1 1 calc R
H11B H 0.6751 0.2542 0.8725 0.026 Uiso 1 1 calc R
C12 C 0.66109(12) 0.44164(9) 0.7951(3) 0.0193(3) Uani 1 1 d .
C13 C 0.68789(12) 0.51185(9) 0.8783(4) 0.0220(3) Uani 1 1 d .
H13 H 0.7191 0.5155 1.0216 0.026 Uiso 1 1 calc R
C14 C 0.67016(12) 0.57652(9) 0.7571(3) 0.0226(4) Uani 1 1 d .
H14 H 0.6881 0.6241 0.8167 0.027 Uiso 1 1 calc R
C15 C 0.62556(13) 0.57041(9) 0.5465(3) 0.0214(4) Uani 1 1 d .
C16 C 0.59752(12) 0.50161(10) 0.4584(3) 0.0220(4) Uani 1 1 d .
H16 H 0.5660 0.4983 0.3153 0.026 Uiso 1 1 calc R
C17 C 0.61633(13) 0.43727(10) 0.5831(3) 0.0209(4) Uani 1 1 d .
H17 H 0.5984 0.3897 0.5231 0.025 Uiso 1 1 calc R

loop_
_atom_site_aniso_label
_atom_site_aniso_U_11
_atom_site_aniso_U_22
_atom_site_aniso_U_33
_atom_site_aniso_U_23
_atom_site_aniso_U_13
_atom_site_aniso_U_12
Cl1 0.0330(2) 0.0223(2) 0.0311(3) 0.00541(19) -0.0031(2) -0.00046(13)
O1 0.0291(6) 0.0287(6) 0.0219(7) 0.0042(6) 0.0043(6) -0.0025(5)
N2 0.0229(6) 0.0199(6) 0.0192(8) 0.0019(6) -0.0003(6) 0.0014(5)
C1 0.0249(8) 0.0175(7) 0.0184(9) -0.0010(7) 0.0013(7) 0.0008(6)
C2 0.0310(8) 0.0254(8) 0.0237(9) 0.0027(8) -0.0050(8) 0.0037(6)
C3 0.0240(8) 0.0163(7) 0.0213(10) -0.0004(6) 0.0017(7) 0.0022(6)
C4 0.0199(7) 0.0222(8) 0.0313(11) -0.0013(8) -0.0019(8) 0.0015(6)
C5 0.0189(7) 0.0256(8) 0.0365(13) 0.0003(9) 0.0028(7) -0.0009(6)
C6 0.0278(8) 0.0220(7) 0.0302(11) 0.0043(8) 0.0057(8) -0.0011(6)
C7 0.0230(7) 0.0218(7) 0.0219(10) 0.0022(7) 0.0015(8) 0.0034(6)
C8 0.0207(7) 0.0166(7) 0.0215(9) -0.0017(9) 0.0018(7) 0.0016(5)
C9 0.0197(7) 0.0206(7) 0.0184(9) 0.0017(7) 0.0009(7) 0.0012(6)
C10 0.0162(7) 0.0255(8) 0.0215(10) 0.0009(7) 0.0016(7) -0.0009(6)
C11 0.0233(7) 0.0202(7) 0.0223(9) 0.0012(7) -0.0016(7) -0.0025(6)
C12 0.0155(6) 0.0221(7) 0.0204(9) -0.0011(7) 0.0009(7) 0.0016(5)
C13 0.0189(7) 0.0267(8) 0.0203(9) -0.0020(8) -0.0004(7) -0.0004(5)
C14 0.0211(7) 0.0220(7) 0.0248(10) -0.0031(7) 0.0000(7) -0.0017(6)
C15 0.0189(7) 0.0211(8) 0.0241(9) 0.0044(7) 0.0020(8) 0.0014(6)
C16 0.0193(7) 0.0259(8) 0.0207(10) -0.0006(8) -0.0004(7) 0.0006(6)
C17 0.0223(7) 0.0194(8) 0.0210(9) -0.0018(7) -0.0004(7) -0.0002(6)

loop_
_atom_type_symbol
_atom_type_description
_atom_type_scat_dispersion_real
_atom_type_scat_dispersion_imag
_atom_type_scat_source
C C 0.0181 0.0091 'International Tables Vol C Tables 4.2.6.8 and 6.1.1.4'
H H 0.0000 0.0000 'International Tables Vol C Tables 4.2.6.8 and 6.1.1.4'
N N 0.0311 0.0180 'International Tables Vol C Tables 4.2.6.8 and 6.1.1.4'
O O 0.0492 0.0322 'International Tables Vol C Tables 4.2.6.8 and 6.1.1.4'
Cl Cl 0.3639 0.7018 'International Tables Vol C Tables 4.2.6.8 and 6.1.1.4'

loop_
_geom_angle_atom_site_label_1
_geom_angle_atom_site_label_2
_geom_angle_atom_site_label_3
_geom_angle
_geom_angle_publ_flag
C1 N2 C3 110.62(15) y
C1 N2 C2 124.02(14) y
C3 N2 C2 124.60(14) y
O1 C1 N2 125.62(17) y
O1 C1 C9 127.31(16) y
N2 C1 C9 107.00(14) y
N2 C2 H2A 109.5 ?
N2 C2 H2B 109.5 ?
H2A C2 H2B 109.5 ?
N2 C2 H2C 109.5 ?
H2A C2 H2C 109.5 ?
H2B C2 H2C 109.5 ?
C4 C3 C8 122.43(17) y
C4 C3 N2 127.35(17) y
C8 C3 N2 110.22(15) y
C3 C4 C5 116.76(16) y
C3 C4 H4 121.6 ?
C5 C4 H4 121.6 ?
C6 C5 C4 121.74(15) y
C6 C5 H5 119.1 ?
C4 C5 H5 119.1 ?
C5 C6 C7 120.39(18) y
C5 C6 H6 119.8 ?
C7 C6 H6 119.8 ?
C8 C7 C6 118.79(16) y
C8 C7 H7 120.6 ?
C6 C7 H7 120.6 ?
C7 C8 C3 119.89(14) y
C7 C8 C9 133.59(16) y
C3 C8 C9 106.52(16) y
C8 C9 C1 105.58(14) y
C8 C9 C11 126.09(17) y
C1 C9 C11 114.86(14) y
C8 C9 C10 127.06(14) y
C1 C9 C10 119.19(15) y
C11 C9 C10 58.04(11) y
C11 C10 C12 120.20(15) y
C11 C10 C9 60.78(11) y
C12 C10 C9 120.35(13) y
C11 C10 H10 115.0 ?
C12 C10 H10 115.0 ?
C9 C10 H10 115.0 ?
C10 C11 C9 61.18(10) y
C10 C11 H11A 117.6 ?
C9 C11 H11A 117.6 ?
C10 C11 H11B 117.6 ?
C9 C11 H11B 117.6 ?
H11A C11 H11B 114.8 ?
C13 C12 C17 118.46(16) y
C13 C12 C10 121.78(16) y
C17 C12 C10 119.75(15) y
C14 C13 C12 121.58(17) y
C14 C13 H13 119.2 ?
C12 C13 H13 119.2 ?
C13 C14 C15 118.66(16) y
C13 C14 H14 120.7 ?
C15 C14 H14 120.7 ?
C16 C15 C14 121.44(16) y
C16 C15 CL1 118.99(15) y
C14 C15 CL1 119.56(14) y
C15 C16 C17 118.89(17) y
C15 C16 H16 120.6 ?
C17 C16 H16 120.6 ?
C16 C17 C12 120.96(16) y
C16 C17 H17 119.5 ?
C12 C17 H17 119.5 ?

loop_
_geom_bond_atom_site_label_1
_geom_bond_atom_site_label_2
_geom_bond_distance
_geom_bond_publ_flag
Cl1 C15 1.7409(18) y
O1 C1 1.227(2) y
N2 C1 1.370(2) y
N2 C3 1.405(2) y
N2 C2 1.452(2) y
C1 C9 1.495(3) y
C2 H2a 0.9800 ?
C2 H2b 0.9800 ?
C2 H2c 0.9800 ?
C3 C4 1.389(2) y
C3 C8 1.395(3) y
C4 C5 1.398(3) y
C4 H4 0.9500 ?
C5 C6 1.385(3) y
C5 H5 0.9500 ?
C6 C7 1.402(2) y
C6 H6 0.9500 ?
C7 C8 1.382(3) y
C7 H7 0.9500 ?
C8 C9 1.481(2) y
C9 C11 1.524(2) y
C9 C10 1.530(2) y
C10 C11 1.482(2) y
C10 C12 1.493(2) y
C10 H10 1.0000 ?
C11 H11a 0.9900 ?
C11 H11b 0.9900 ?
C12 C13 1.392(2) y
C12 C17 1.397(3) y
C13 C14 1.384(3) y
C13 H13 0.9500 ?
C14 C15 1.390(3) y
C14 H14 0.9500 ?
C15 C16 1.385(3) y
C16 C17 1.393(3) y
C16 H16 0.9500 ?
C17 H17 0.9500 ?

loop_
_geom_torsion_atom_site_label_1
_geom_torsion_atom_site_label_2
_geom_torsion_atom_site_label_3
_geom_torsion_atom_site_label_4
_geom_torsion
_geom_torsion_publ_flag
C3 N2 C1 O1 178.49(16) y
C2 N2 C1 O1 8.1(3) y
C3 N2 C1 C9 1.38(18) y
C2 N2 C1 C9 -169.00(16) y
C1 N2 C3 C4 179.45(17) y
C2 N2 C3 C4 -10.2(3) y
C1 N2 C3 C8 -0.02(19) y
C2 N2 C3 C8 170.29(16) y
C8 C3 C4 C5 0.1(3) y
N2 C3 C4 C5 -179.27(17) y
C3 C4 C5 C6 0.7(3) y
C4 C5 C6 C7 -1.0(3) y
C5 C6 C7 C8 0.5(3) y
C6 C7 C8 C3 0.3(3) y
C6 C7 C8 C9 -179.40(18) y
C4 C3 C8 C7 -0.6(3) y
N2 C3 C8 C7 178.88(15) y
C4 C3 C8 C9 179.14(16) y
N2 C3 C8 C9 -1.36(19) y
C7 C8 C9 C1 -178.17(18) y
C3 C8 C9 C1 2.11(18) y
C7 C8 C9 C11 43.8(3) y
C3 C8 C9 C11 -135.91(17) y
C7 C8 C9 C10 -30.5(3) y
C3 C8 C9 C10 149.78(18) y
O1 C1 C9 C8 -179.18(16) y
N2 C1 C9 C8 -2.14(18) y
O1 C1 C9 C11 -35.7(2) y
N2 C1 C9 C11 141.29(14) y
O1 C1 C9 C10 30.1(3) y
N2 C1 C9 C10 -152.88(14) y
C8 C9 C10 C11 113.5(2) y
C1 C9 C10 C11 -102.65(17) y
C8 C9 C10 C12 3.6(3) y
C1 C9 C10 C12 147.45(15) y
C11 C9 C10 C12 -109.90(18) y
C12 C10 C11 C9 110.14(16) y
C8 C9 C11 C10 -115.10(18) y
C1 C9 C11 C10 110.15(16) y
C11 C10 C12 C13 -145.41(15) y
C9 C10 C12 C13 -73.7(2) y
C11 C10 C12 C17 35.9(2) y
C9 C10 C12 C17 107.64(18) y
C17 C12 C13 C14 0.7(2) y
C10 C12 C13 C14 -178.01(15) y
C12 C13 C14 C15 -0.7(2) y
C13 C14 C15 C16 0.9(2) y
C13 C14 C15 CL1 -178.57(13) y
C14 C15 C16 C17 -1.1(2) y
CL1 C15 C16 C17 178.42(13) y
C15 C16 C17 C12 1.0(2) y
C13 C12 C17 C16 -0.8(2) y
C10 C12 C17 C16 177.89(14) y
